data_4020591
loop_
_publ_author_name
'Santosh K. Tripathi'
'Upali Patel'
'Dipankar Roy'
'Raghavan B. Sunoj'
'Harkesh B. Singh'
'Gotthelf Wolmersh\"auser'
'Ray J. Butcher'

_publ_section_title
;
 o-Hydroxylmethylphenylchalcogens: Synthesis,
 Intramolecular Nonbonded Chalcogen&#x00B7;&#x00B7;&#x00B7;OH Interactions,
 and Glutathione Peroxidase-like Activity
;
_journal_name_full 'Journal of Organic Chemistry'
_journal_page_first 9237
_journal_page_last 9247
_journal_paper_doi 10.1021/jo051309+
_journal_volume 70
_journal_year 2005
_chemical_formula_sum 'C14 H14 O2 Se2'
_chemical_formula_weight 372.17
_space_group_IT_number 14
_symmetry_cell_setting monoclinic
_symmetry_space_group_name_Hall '-P 2yn'
_symmetry_space_group_name_H-M 'P 1 21/n 1'
_cell_angle_alpha 90.00
_cell_angle_beta 107.33(3)
_cell_angle_gamma 90.00
_cell_formula_units_Z 4
_cell_length_a 9.946(2)
_cell_length_b 10.576(2)
_cell_length_c 12.964(3)
_cell_measurement_temperature 293(2)
_cell_volume 1301.7(5)
_diffrn_ambient_temperature 293(2)
_exptl_crystal_density_diffrn 1.899
_cod_depositor_comments
;
The following automatic conversions were performed:
'_symmetry_cell_setting' value 'Monoclinic' changed to 'monoclinic'
according to '/home/saulius/struct/CIF-dictionaries/cif_core.dic'
dictionary named 'cif_core.dic' version 2.4.1 from 2010-06-29.

Automatic conversion script
Id: cif_fix_enum 1527 2010-12-29 10:47:43Z saulius 
;
_cod_original_sg_symbol_H-M 'P 21/n'
_cod_database_code 4020591

loop_
_symmetry_equiv_pos_as_xyz
'x, y, z'
'-x+1/2, y+1/2, -z+1/2'
'-x, -y, -z'
'x-1/2, -y-1/2, z-1/2'

loop_
_atom_site_label
_atom_site_type_symbol
_atom_site_fract_x
_atom_site_fract_y
_atom_site_fract_z
_atom_site_U_iso_or_equiv
_atom_site_adp_type
_atom_site_occupancy
_atom_site_symmetry_multiplicity
_atom_site_calc_flag
_atom_site_refinement_flags
_atom_site_disorder_assembly
_atom_site_disorder_group
Se1 Se 0.33074(4) 0.41820(3) 0.11403(3) 0.01457(10) Uani 1 1 d . . .
Se2 Se 0.26169(4) 0.49680(3) 0.25766(3) 0.01423(9) Uani 1 1 d . . .
O1 O 0.4949(2) 0.8119(2) 0.04980(19) 0.0202(5) Uani 1 1 d . . .
H1 H 0.4437 0.8725 0.0504 0.030 Uiso 1 1 calc R . .
O2 O 0.1314(3) 0.5404(2) 0.4364(2) 0.0196(5) Uani 1 1 d . . .
H2 H 0.0910 0.5997 0.4551 0.029 Uiso 1 1 calc R . .
C11 C 0.5218(4) 0.4804(3) 0.1469(3) 0.0130(7) Uani 1 1 d . . .
C12 C 0.6282(4) 0.3934(3) 0.1875(3) 0.0173(8) Uani 1 1 d . . .
H12A H 0.6056 0.3101 0.1982 0.021 Uiso 1 1 calc R . .
C13 C 0.7689(4) 0.4294(3) 0.2125(3) 0.0146(7) Uani 1 1 d . . .
H13A H 0.8402 0.3709 0.2406 0.017 Uiso 1 1 calc R . .
C14 C 0.8018(4) 0.5529(3) 0.1951(3) 0.0159(7) Uani 1 1 d . . .
H14A H 0.8954 0.5784 0.2128 0.019 Uiso 1 1 calc R . .
C15 C 0.6944(3) 0.6388(3) 0.1512(2) 0.0130(7) Uani 1 1 d . . .
H15A H 0.7175 0.7209 0.1373 0.016 Uiso 1 1 calc R . .
C16 C 0.5528(4) 0.6054(3) 0.1274(2) 0.0119(7) Uani 1 1 d . . .
C17 C 0.4389(3) 0.7015(3) 0.0849(3) 0.0145(7) Uani 1 1 d . . .
H17A H 0.3656 0.6657 0.0250 0.017 Uiso 1 1 calc R . .
H17B H 0.3972 0.7239 0.1412 0.017 Uiso 1 1 calc R . .
C21 C 0.3476(3) 0.3835(3) 0.3761(3) 0.0121(7) Uani 1 1 d . . .
C22 C 0.4091(3) 0.2688(3) 0.3618(3) 0.0138(7) Uani 1 1 d . . .
H22A H 0.4129 0.2451 0.2936 0.017 Uiso 1 1 calc R . .
C23 C 0.4646(3) 0.1903(3) 0.4499(3) 0.0168(7) Uani 1 1 d . . .
H23A H 0.5052 0.1137 0.4404 0.020 Uiso 1 1 calc R . .
C24 C 0.4604(3) 0.2244(3) 0.5516(3) 0.0174(7) Uani 1 1 d . . .
H24A H 0.4976 0.1710 0.6101 0.021 Uiso 1 1 calc R . .
C25 C 0.4005(3) 0.3391(3) 0.5659(3) 0.0166(7) Uani 1 1 d . . .
H25A H 0.3984 0.3624 0.6346 0.020 Uiso 1 1 calc R . .
C26 C 0.3431(3) 0.4200(3) 0.4787(3) 0.0130(7) Uani 1 1 d . . .
C27 C 0.2784(3) 0.5426(3) 0.4970(3) 0.0165(8) Uani 1 1 d . . .
H27A H 0.2890 0.5534 0.5733 0.020 Uiso 1 1 calc R . .
H27B H 0.3250 0.6126 0.4733 0.020 Uiso 1 1 calc R . .

loop_
_atom_site_aniso_label
_atom_site_aniso_U_11
_atom_site_aniso_U_22
_atom_site_aniso_U_33
_atom_site_aniso_U_23
_atom_site_aniso_U_13
_atom_site_aniso_U_12
Se1 0.0138(2) 0.01594(15) 0.01304(17) -0.00149(13) 0.00257(15) -0.00270(13)
Se2 0.0134(2) 0.01405(15) 0.01494(17) 0.00054(13) 0.00377(15) 0.00155(13)
O1 0.0134(14) 0.0141(10) 0.0350(15) 0.0082(10) 0.0104(12) 0.0029(9)
O2 0.0159(15) 0.0151(10) 0.0297(14) -0.0062(10) 0.0097(12) 0.0011(9)
C11 0.011(2) 0.0173(15) 0.0120(16) -0.0037(13) 0.0055(15) -0.0020(13)
C12 0.021(2) 0.0144(15) 0.0172(17) -0.0003(13) 0.0075(17) 0.0010(13)
C13 0.013(2) 0.0159(15) 0.0145(16) 0.0035(13) 0.0031(15) 0.0058(13)
C14 0.010(2) 0.0243(16) 0.0130(17) -0.0009(14) 0.0028(16) -0.0018(13)
C15 0.012(2) 0.0134(14) 0.0138(16) -0.0003(13) 0.0047(15) -0.0008(13)
C16 0.015(2) 0.0149(14) 0.0075(15) -0.0015(12) 0.0055(15) 0.0009(12)
C17 0.0083(19) 0.0142(14) 0.0205(18) 0.0041(14) 0.0035(16) 0.0016(12)
C21 0.0056(19) 0.0155(15) 0.0143(16) 0.0006(12) 0.0016(15) -0.0053(12)
C22 0.0125(19) 0.0158(15) 0.0130(16) -0.0019(12) 0.0037(15) -0.0029(13)
C23 0.0110(19) 0.0152(15) 0.0248(19) 0.0016(14) 0.0062(16) -0.0008(13)
C24 0.010(2) 0.0228(17) 0.0176(18) 0.0078(14) 0.0010(16) 0.0000(13)
C25 0.013(2) 0.0266(17) 0.0111(16) -0.0012(14) 0.0044(15) -0.0065(14)
C26 0.0060(19) 0.0151(14) 0.0171(17) -0.0045(13) 0.0025(15) -0.0056(12)
C27 0.011(2) 0.0191(15) 0.0201(18) -0.0050(13) 0.0052(17) -0.0041(13)

loop_
_geom_bond_atom_site_label_1
_geom_bond_atom_site_label_2
_geom_bond_distance
_geom_bond_site_symmetry_2
_geom_bond_publ_flag
Se1 C11 1.934(3) . ?
Se1 Se2 2.3220(6) . ?
Se2 C21 1.934(3) . ?
O1 C17 1.426(3) . ?
O2 C27 1.440(4) . ?
C11 C12 1.382(4) . ?
C11 C16 1.398(4) . ?
C12 C13 1.393(5) . ?
C13 C14 1.381(4) . ?
C14 C15 1.389(4) . ?
C15 C16 1.394(4) . ?
C16 C17 1.499(4) . ?
C21 C22 1.396(4) . ?
C21 C26 1.398(4) . ?
C22 C23 1.387(4) . ?
C23 C24 1.378(4) . ?
C24 C25 1.388(4) . ?
C25 C26 1.397(4) . ?
C26 C27 1.498(4) . ?

loop_
_cod_related_entry_id
_cod_related_entry_database
_cod_related_entry_code
1 ChemSpider 8794621
